data_7121556
loop_
_publ_author_name
'Yang, Fan'
'Chen, Jingchao'
'Shen, Guoli'
'Zhang, Xuexin'
'Fan, Baomin'

_publ_section_title
;
 Asymmetric transfer hydrogenation reactions of N-sulfonylimines by using
 alcohols as hydrogen sources.
;
_journal_issue 39
_journal_name_full 'Chemical communications (Cambridge, England)'
_journal_page_first 4963
_journal_page_last 4966
_journal_paper_doi 10.1039/c8cc01284a
_journal_volume 54
_journal_year 2018
_chemical_absolute_configuration ad
_chemical_formula_moiety 'C14 H15 N O2 S'
_chemical_formula_sum 'C14 H15 N O2 S'
_chemical_formula_weight 261.33
_space_group_crystal_system monoclinic
_space_group_IT_number 4
_space_group_name_Hall 'P 2yb'
_space_group_name_H-M_alt 'P 1 21 1'
_symmetry_space_group_name_Hall 'P 2yb'
_symmetry_space_group_name_H-M 'P 1 21 1'
_atom_sites_solution_hydrogens geom
_atom_sites_solution_primary direct
_atom_sites_solution_secondary difmap
_audit_creation_method SHELXL-2014/7
_audit_update_record
;
2018-01-30 deposited with the CCDC.
2018-04-10 downloaded from the CCDC.
;
_cell_angle_alpha 90
_cell_angle_beta 96.797(2)
_cell_angle_gamma 90
_cell_formula_units_Z 2
_cell_length_a 8.4454(12)
_cell_length_b 7.2057(10)
_cell_length_c 10.9962(16)
_cell_measurement_reflns_used 5846
_cell_measurement_temperature 100(2)
_cell_measurement_theta_max 30.76
_cell_measurement_theta_min 2.43
_cell_volume 664.47(16)
_computing_cell_refinement 'Bruker SAINT'
_computing_data_collection 'Bruker APEX2'
_computing_data_reduction 'Bruker SAINT'
_computing_molecular_graphics 'Bruker SHELXTL'
_computing_publication_material 'Bruker SHELXTL'
_computing_structure_refinement 'SHELXL-2014 (Sheldrick 2014)'
_computing_structure_solution 'SHELXS-97 (Sheldrick 2008)'
_diffrn_ambient_temperature 100(2)
_diffrn_measured_fraction_theta_full 0.998
_diffrn_measured_fraction_theta_max 0.944
_diffrn_measurement_device_type 'Bruker APEX-II CCD'
_diffrn_measurement_method '\f and \w scans'
_diffrn_radiation_type MoK\a
_diffrn_radiation_wavelength 0.71073
_diffrn_reflns_av_R_equivalents 0.0175
_diffrn_reflns_av_unetI/netI 0.0263
_diffrn_reflns_Laue_measured_fraction_full 0.998
_diffrn_reflns_Laue_measured_fraction_max 0.944
_diffrn_reflns_limit_h_max 12
_diffrn_reflns_limit_h_min -12
_diffrn_reflns_limit_k_max 10
_diffrn_reflns_limit_k_min -10
_diffrn_reflns_limit_l_max 15
_diffrn_reflns_limit_l_min -15
_diffrn_reflns_number 7384
_diffrn_reflns_point_group_measured_fraction_full 0.992
_diffrn_reflns_point_group_measured_fraction_max 0.902
_diffrn_reflns_theta_full 25.242
_diffrn_reflns_theta_max 30.885
_diffrn_reflns_theta_min 1.865
_diffrn_source 'fine-focus sealed tube'
_exptl_absorpt_coefficient_mu 0.237
_exptl_absorpt_correction_type multi-scan
_exptl_absorpt_process_details sadabs
_exptl_crystal_colour colourless
_exptl_crystal_density_diffrn 1.306
_exptl_crystal_description prism
_exptl_crystal_F_000 276
_exptl_crystal_size_max 1.200
_exptl_crystal_size_mid 0.270
_exptl_crystal_size_min 0.250
_exptl_transmission_factor_max 0.7461
_exptl_transmission_factor_min 0.6890
_refine_diff_density_max 0.386
_refine_diff_density_min -0.398
_refine_diff_density_rms 0.065
_refine_ls_abs_structure_details
;
 Flack x determined using 1588 quotients [(I+)-(I-)]/[(I+)+(I-)]
 (Parsons, Flack and Wagner, Acta Cryst. B69 (2013) 249-259).
;
_refine_ls_abs_structure_Flack 0.029(19)
_refine_ls_extinction_method none
_refine_ls_goodness_of_fit_ref 1.077
_refine_ls_hydrogen_treatment constr
_refine_ls_matrix_type full
_refine_ls_number_parameters 164
_refine_ls_number_reflns 3779
_refine_ls_number_restraints 1
_refine_ls_restrained_S_all 1.076
_refine_ls_R_factor_all 0.0278
_refine_ls_R_factor_gt 0.0271
_refine_ls_shift/su_max 0.001
_refine_ls_shift/su_mean 0.000
_refine_ls_structure_factor_coef Fsqd
_refine_ls_weighting_details 'w=1/[\s^2^(Fo^2^)+(0.0399P)^2^+0.1075P] where P=(Fo^2^+2Fc^2^)/3'
_refine_ls_weighting_scheme calc
_refine_ls_wR_factor_gt 0.0710
_refine_ls_wR_factor_ref 0.0714
_reflns_Friedel_coverage 0.783
_reflns_Friedel_fraction_full 0.985
_reflns_Friedel_fraction_max 0.853
_reflns_number_gt 3688
_reflns_number_total 3779
_reflns_threshold_expression 'I > 2\s(I)'
_cod_data_source_file c8cc01284a2.cif
_cod_data_source_block mo_vyf961a_0m
_cod_depositor_comments 'Adding full bibliography for 7121556.cif.'
_cod_database_code 7121556
_shelx_shelxl_version_number 2014/7
_shelx_space_group_comment
;
The symmetry employed for this shelxl refinement is uniquely defined
by the following loop, which should always be used as a source of
symmetry information in preference to the above space-group names.
They are only intended as comments.
;
_shelx_estimated_absorpt_t_min 0.764
_shelx_estimated_absorpt_t_max 0.943

loop_
_space_group_symop_operation_xyz
'x, y, z'
'-x, y+1/2, -z'

loop_
_atom_site_label
_atom_site_type_symbol
_atom_site_fract_x
_atom_site_fract_y
_atom_site_fract_z
_atom_site_U_iso_or_equiv
_atom_site_adp_type
_atom_site_occupancy
_atom_site_site_symmetry_order
_atom_site_calc_flag
_atom_site_refinement_flags_posn
_atom_site_refinement_flags_adp
S1 S 0.01136(4) 1.00254(5) 0.87287(3) 0.01310(9) Uani 1 1 d . .
O1 O -0.01922(13) 1.0136(2) 0.99906(10) 0.0205(2) Uani 1 1 d . .
O2 O -0.05093(15) 1.14255(18) 0.78765(12) 0.0209(3) Uani 1 1 d . .
N1 N -0.06279(16) 0.8050(2) 0.82531(12) 0.0140(2) Uani 1 1 d . .
H4 H -0.0958 0.7276 0.8788 0.017 Uiso 1 1 calc R U
C1 C 0.5425(2) 0.9508(3) 0.8624(3) 0.0366(5) Uani 1 1 d . .
H1 H 0.6536 0.9362 0.8587 0.044 Uiso 1 1 calc R U
C2 C 0.4751(2) 0.8856(3) 0.9639(2) 0.0313(5) Uani 1 1 d . .
H15 H 0.5403 0.8279 1.0295 0.038 Uiso 1 1 calc R U
C3 C 0.3126(2) 0.9052(3) 0.96896(17) 0.0217(3) Uani 1 1 d . .
H3 H 0.2652 0.8600 1.0374 0.026 Uiso 1 1 calc R U
C4 C 0.21980(16) 0.9922(3) 0.87198(13) 0.0153(3) Uani 1 1 d . .
C5 C -0.07690(18) 0.7504(2) 0.69527(14) 0.0156(3) Uani 1 1 d . .
H5 H -0.1153 0.8606 0.6449 0.019 Uiso 1 1 calc R U
C6 C 0.07805(18) 0.6841(2) 0.65165(14) 0.0137(3) Uani 1 1 d . .
C7 C 0.19077(19) 0.5814(2) 0.72682(14) 0.0173(3) Uani 1 1 d . .
H9 H 0.1718 0.5518 0.8080 0.021 Uiso 1 1 calc R U
C8 C 0.33047(19) 0.5220(3) 0.68381(15) 0.0195(3) Uani 1 1 d . .
H8 H 0.4076 0.4550 0.7364 0.023 Uiso 1 1 calc R U
C9 C 0.3579(2) 0.5606(3) 0.56376(16) 0.0204(3) Uani 1 1 d . .
H2 H 0.4530 0.5191 0.5342 0.024 Uiso 1 1 calc R U
C10 C 0.2452(2) 0.6599(3) 0.48780(15) 0.0197(3) Uani 1 1 d . .
H6 H 0.2626 0.6852 0.4056 0.024 Uiso 1 1 calc R U
C11 C 0.10683(19) 0.7226(2) 0.53186(14) 0.0174(3) Uani 1 1 d . .
H7 H 0.0312 0.7924 0.4798 0.021 Uiso 1 1 calc R U
C12 C -0.2055(2) 0.5999(3) 0.67660(19) 0.0259(4) Uani 1 1 d . .
H12 H -0.1703 0.4903 0.7252 0.039 Uiso 1 1 calc R U
H11 H -0.2236 0.5660 0.5898 0.039 Uiso 1 1 calc R U
H10 H -0.3049 0.6470 0.7029 0.039 Uiso 1 1 calc R U
C13 C 0.2861(2) 1.0593(3) 0.77050(17) 0.0232(3) Uani 1 1 d . .
H14 H 0.2215 1.1191 0.7055 0.028 Uiso 1 1 calc R U
C14 C 0.4487(2) 1.0368(3) 0.7666(2) 0.0344(5) Uani 1 1 d . .
H13 H 0.4960 1.0807 0.6978 0.041 Uiso 1 1 calc R U

loop_
_atom_site_aniso_label
_atom_site_aniso_U_11
_atom_site_aniso_U_22
_atom_site_aniso_U_33
_atom_site_aniso_U_23
_atom_site_aniso_U_13
_atom_site_aniso_U_12
S1 0.01225(14) 0.01401(16) 0.01323(15) -0.00193(14) 0.00233(10) 0.00099(14)
O1 0.0217(5) 0.0249(6) 0.0161(5) -0.0066(6) 0.0070(4) -0.0009(6)
O2 0.0213(6) 0.0161(6) 0.0241(6) 0.0008(5) -0.0018(5) 0.0033(5)
N1 0.0141(5) 0.0148(6) 0.0135(6) -0.0012(5) 0.0034(4) -0.0019(5)
C1 0.0147(8) 0.0312(11) 0.0649(15) -0.0171(9) 0.0091(9) -0.0021(7)
C2 0.0170(8) 0.0248(9) 0.0494(12) -0.0078(8) -0.0075(8) 0.0022(7)
C3 0.0185(8) 0.0196(8) 0.0260(8) -0.0015(6) -0.0015(6) 0.0006(6)
C4 0.0124(6) 0.0154(6) 0.0185(6) -0.0037(7) 0.0030(5) -0.0003(6)
C5 0.0155(6) 0.0173(7) 0.0134(7) -0.0032(5) -0.0007(5) 0.0016(5)
C6 0.0148(6) 0.0125(6) 0.0138(6) -0.0011(5) 0.0014(5) -0.0008(5)
C7 0.0190(7) 0.0187(7) 0.0146(6) 0.0028(6) 0.0037(5) 0.0033(6)
C8 0.0181(6) 0.0211(8) 0.0197(7) 0.0024(6) 0.0035(5) 0.0047(6)
C9 0.0174(7) 0.0246(8) 0.0202(7) -0.0022(6) 0.0066(6) 0.0003(6)
C10 0.0208(8) 0.0253(9) 0.0135(7) -0.0008(6) 0.0040(6) -0.0040(6)
C11 0.0192(7) 0.0187(8) 0.0138(7) 0.0010(6) -0.0005(5) -0.0011(6)
C12 0.0155(7) 0.0299(10) 0.0325(9) -0.0140(8) 0.0037(7) -0.0046(7)
C13 0.0242(8) 0.0233(8) 0.0234(8) -0.0024(6) 0.0090(6) -0.0047(6)
C14 0.0268(9) 0.0354(13) 0.0452(11) -0.0102(9) 0.0217(8) -0.0099(8)

loop_
_atom_type_symbol
_atom_type_description
_atom_type_scat_dispersion_real
_atom_type_scat_dispersion_imag
_atom_type_scat_source
C C 0.0033 0.0016 'International Tables Vol C Tables 4.2.6.8 and 6.1.1.4'
H H 0.0000 0.0000 'International Tables Vol C Tables 4.2.6.8 and 6.1.1.4'
N N 0.0061 0.0033 'International Tables Vol C Tables 4.2.6.8 and 6.1.1.4'
O O 0.0106 0.0060 'International Tables Vol C Tables 4.2.6.8 and 6.1.1.4'
S S 0.1246 0.1234 'International Tables Vol C Tables 4.2.6.8 and 6.1.1.4'

loop_
_geom_angle_atom_site_label_1
_geom_angle_atom_site_label_2
_geom_angle_atom_site_label_3
_geom_angle
O2 S1 O1 119.74(8)
O2 S1 N1 108.06(8)
O1 S1 N1 104.65(8)
O2 S1 C4 108.39(8)
O1 S1 C4 107.46(7)
N1 S1 C4 108.04(8)
C5 N1 S1 122.17(12)
C5 N1 H4 118.9
S1 N1 H4 118.9
C14 C1 C2 120.54(18)
C14 C1 H1 119.7
C2 C1 H1 119.7
C3 C2 C1 119.89(19)
C3 C2 H15 120.1
C1 C2 H15 120.1
C2 C3 C4 118.91(18)
C2 C3 H3 120.5
C4 C3 H3 120.5
C13 C4 C3 121.73(15)
C13 C4 S1 119.07(12)
C3 C4 S1 119.04(12)
N1 C5 C6 114.55(12)
N1 C5 C12 107.08(14)
C6 C5 C12 110.95(14)
N1 C5 H5 108.0
C6 C5 H5 108.0
C12 C5 H5 108.0
C11 C6 C7 118.77(14)
C11 C6 C5 119.14(14)
C7 C6 C5 122.06(14)
C8 C7 C6 120.55(15)
C8 C7 H9 119.7
C6 C7 H9 119.7
C7 C8 C9 120.25(15)
C7 C8 H8 119.9
C9 C8 H8 119.9
C10 C9 C8 119.56(15)
C10 C9 H2 120.2
C8 C9 H2 120.2
C9 C10 C11 120.11(15)
C9 C10 H6 119.9
C11 C10 H6 119.9
C10 C11 C6 120.74(15)
C10 C11 H7 119.6
C6 C11 H7 119.6
C5 C12 H12 109.5
C5 C12 H11 109.5
H12 C12 H11 109.5
C5 C12 H10 109.5
H12 C12 H10 109.5
H11 C12 H10 109.5
C14 C13 C4 118.51(18)
C14 C13 H14 120.7
C4 C13 H14 120.7
C1 C14 C13 120.42(19)
C1 C14 H13 119.8
C13 C14 H13 119.8

loop_
_geom_bond_atom_site_label_1
_geom_bond_atom_site_label_2
_geom_bond_distance
S1 O2 1.4339(13)
S1 O1 1.4435(12)
S1 N1 1.6166(14)
S1 C4 1.7632(14)
N1 C5 1.474(2)
N1 H4 0.8800
C1 C14 1.388(4)
C1 C2 1.393(4)
C1 H1 0.9500
C2 C3 1.387(3)
C2 H15 0.9500
C3 C4 1.395(2)
C3 H3 0.9500
C4 C13 1.393(2)
C5 C6 1.523(2)
C5 C12 1.531(2)
C5 H5 1.0000
C6 C11 1.395(2)
C6 C7 1.397(2)
C7 C8 1.389(2)
C7 H9 0.9500
C8 C9 1.395(2)
C8 H8 0.9500
C9 C10 1.388(2)
C9 H2 0.9500
C10 C11 1.392(2)
C10 H6 0.9500
C11 H7 0.9500
C12 H12 0.9800
C12 H11 0.9800
C12 H10 0.9800
C13 C14 1.388(3)
C13 H14 0.9500
C14 H13 0.9500

loop_
_geom_hbond_atom_site_label_D
_geom_hbond_atom_site_label_H
_geom_hbond_atom_site_label_A
_geom_hbond_distance_DH
_geom_hbond_distance_HA
_geom_hbond_distance_DA
_geom_hbond_angle_DHA
_geom_hbond_site_symmetry_A
N1 H4 O1 0.88 2.19 2.882(2) 134.6 2_547
N1 H4 O1 0.88 2.19 2.882(2) 134.6 2_547
N1 H4 O1 0.88 2.19 2.882(2) 134.6 2_547
N1 H4 O1 0.88 2.19 2.882(2) 134.6 2_547
N1 H4 O1 0.88 2.19 2.882(2) 134.6 2_547
N1 H4 O1 0.88 2.19 2.882(2) 134.6 2_547
N1 H4 O1 0.88 2.19 2.882(2) 134.6 2_547
N1 H4 O1 0.88 2.19 2.882(2) 134.6 2_547

loop_
_geom_torsion_atom_site_label_1
_geom_torsion_atom_site_label_2
_geom_torsion_atom_site_label_3
_geom_torsion_atom_site_label_4
_geom_torsion
O2 S1 N1 C5 42.60(14)
O1 S1 N1 C5 171.24(12)
C4 S1 N1 C5 -74.47(13)
C14 C1 C2 C3 0.6(3)
C1 C2 C3 C4 -0.7(3)
C2 C3 C4 C13 0.1(3)
C2 C3 C4 S1 175.51(15)
O2 S1 C4 C13 -21.82(18)
O1 S1 C4 C13 -152.55(15)
N1 S1 C4 C13 95.04(16)
O2 S1 C4 C3 162.69(14)
O1 S1 C4 C3 31.96(17)
N1 S1 C4 C3 -80.46(15)
S1 N1 C5 C6 78.20(16)
S1 N1 C5 C12 -158.32(12)
N1 C5 C6 C11 -145.80(15)
C12 C5 C6 C11 92.83(18)
N1 C5 C6 C7 35.9(2)
C12 C5 C6 C7 -85.43(19)
C11 C6 C7 C8 1.3(3)
C5 C6 C7 C8 179.59(16)
C6 C7 C8 C9 -1.6(3)
C7 C8 C9 C10 0.5(3)
C8 C9 C10 C11 0.8(3)
C9 C10 C11 C6 -1.1(3)
C7 C6 C11 C10 0.0(2)
C5 C6 C11 C10 -178.30(15)
C3 C4 C13 C14 0.5(3)
S1 C4 C13 C14 -174.89(15)
C2 C1 C14 C13 0.0(3)
C4 C13 C14 C1 -0.6(3)
